data_4506218
loop_
_publ_author_name
'Adarsh, N. N.'
'Gr\'elard, Axelle'
'Dufourc, Erick J.'
'Dastidar, Parthasarathi'

_publ_section_title
;
 Sequestering Hydrated Fluoride in a Three-Dimensional Non-Interpenetrated
 Octahedral Coordination Polymer via a Single-Crystal-to-Single-Crystal
 Fashion
;
_journal_issue 7
_journal_name_full 'Crystal Growth &amp; Design'
_journal_page_first 3369
_journal_paper_doi 10.1021/cg300279z
_journal_volume 12
_journal_year 2012
_chemical_formula_sum 'C38 H44 Cl2 Cu N8 O10 S'
_chemical_formula_weight 939.31
_chemical_name_systematic
; 
 ? 
;
_space_group_IT_number 85
_symmetry_cell_setting tetragonal
_symmetry_space_group_name_Hall '-P 4a'
_symmetry_space_group_name_H-M 'P 4/n :2'
_atom_sites_solution_hydrogens geom
_atom_sites_solution_primary direct
_atom_sites_solution_secondary difmap
_audit_creation_method SHELXL-97
_cell_angle_alpha 90.00
_cell_angle_beta 90.00
_cell_angle_gamma 90.00
_cell_formula_units_Z 2
_cell_length_a 20.2967(10)
_cell_length_b 20.2967(10)
_cell_length_c 5.4228(6)
_cell_measurement_temperature 298(2)
_cell_volume 2234.0(3)
_computing_cell_refinement 'Bruker Apex II'
_computing_data_collection 'Bruker Apex II'
_computing_data_reduction SAINT
_computing_molecular_graphics 'Mercury 2.3'
_computing_publication_material Shelxl-97
_computing_structure_refinement 'SHELXL-97 (Sheldrick, 1997)'
_computing_structure_solution 'SHELXS-97 (Sheldrick, 1990)'
_diffrn_ambient_temperature 298(2)
_diffrn_detector_area_resol_mean 3
_diffrn_measured_fraction_theta_full 0.998
_diffrn_measured_fraction_theta_max 0.998
_diffrn_measurement_device_type 'Bruker Apex II'
_diffrn_measurement_method 'Omega scan'
_diffrn_radiation_monochromator graphite
_diffrn_radiation_source 'fine-focus sealed tube'
_diffrn_radiation_type MoK\a
_diffrn_radiation_wavelength 0.71073
_diffrn_reflns_av_R_equivalents 0.0960
_diffrn_reflns_av_sigmaI/netI 0.0508
_diffrn_reflns_limit_h_max 25
_diffrn_reflns_limit_h_min -25
_diffrn_reflns_limit_k_max 25
_diffrn_reflns_limit_k_min -25
_diffrn_reflns_limit_l_max 6
_diffrn_reflns_limit_l_min -6
_diffrn_reflns_number 21719
_diffrn_reflns_theta_full 25.99
_diffrn_reflns_theta_max 25.99
_diffrn_reflns_theta_min 1.42
_exptl_absorpt_coefficient_mu 0.717
_exptl_absorpt_correction_T_max 0.9448
_exptl_absorpt_correction_T_min 0.8029
_exptl_absorpt_correction_type multi-scan
_exptl_absorpt_process_details sadabs
_exptl_crystal_colour blue
_exptl_crystal_density_diffrn 1.396
_exptl_crystal_density_method 'not measured'
_exptl_crystal_description block
_exptl_crystal_F_000 974
_exptl_crystal_size_max 0.32
_exptl_crystal_size_mid 0.25
_exptl_crystal_size_min 0.08
_platon_squeeze_details ' ?'
_refine_diff_density_max 0.794
_refine_diff_density_min -0.710
_refine_diff_density_rms 0.128
_refine_ls_extinction_method none
_refine_ls_goodness_of_fit_ref 1.279
_refine_ls_hydrogen_treatment constr
_refine_ls_matrix_type full
_refine_ls_number_parameters 133
_refine_ls_number_reflns 2198
_refine_ls_number_restraints 0
_refine_ls_restrained_S_all 1.279
_refine_ls_R_factor_all 0.1107
_refine_ls_R_factor_gt 0.0985
_refine_ls_shift/su_max 0.000
_refine_ls_shift/su_mean 0.000
_refine_ls_structure_factor_coef Fsqd
_refine_ls_weighting_details 'calc w=1/[\s^2^(Fo^2^)+(0.0923P)^2^+12.2798P] where P=(Fo^2^+2Fc^2^)/3'
_refine_ls_weighting_scheme calc
_refine_ls_wR_factor_gt 0.2380
_refine_ls_wR_factor_ref 0.2455
_reflns_number_gt 2004
_reflns_number_total 2198
_reflns_threshold_expression >2sigma(I)
_cod_data_source_file cg300279z_si_003.cif
_cod_data_source_block 1
_cod_depositor_comments 'Adding full bibliography for 4506218--4506221.cif.'
_cod_original_sg_symbol_H-M P4/n
_cod_database_code 4506218

loop_
_symmetry_equiv_pos_as_xyz
'x, y, z'
'-x+1/2, -y+1/2, z'
'-y+1/2, x, z'
'y, -x+1/2, z'
'-x, -y, -z'
'x-1/2, y-1/2, -z'
'y-1/2, -x, -z'
'-y, x-1/2, -z'

loop_
_atom_site_label
_atom_site_type_symbol
_atom_site_fract_x
_atom_site_fract_y
_atom_site_fract_z
_atom_site_U_iso_or_equiv
_atom_site_adp_type
_atom_site_occupancy
_atom_site_symmetry_multiplicity
_atom_site_calc_flag
_atom_site_refinement_flags
Cu1 Cu 0.7500 0.7500 0.6381(2) 0.0113(4) Uani 1 4 d S
Cl1 Cl 0.7500 0.7500 0.1518(5) 0.0184(6) Uani 1 4 d S
O9 O 0.9366(2) 0.8688(2) 1.1003(8) 0.0282(11) Uani 1 1 d .
N1 N 0.7758(2) 0.8471(2) 0.6454(9) 0.0157(10) Uani 1 1 d .
C5 C 0.8346(3) 0.9356(3) 0.8298(11) 0.0182(12) Uani 1 1 d .
C4 C 0.8075(3) 0.9792(3) 0.6632(12) 0.0255(14) Uani 1 1 d .
H4 H 0.8180 1.0238 0.6696 0.031 Uiso 1 1 calc R
C6 C 0.8177(3) 0.8695(3) 0.8157(10) 0.0162(12) Uani 1 1 d .
H6 H 0.8361 0.8400 0.9277 0.019 Uiso 1 1 calc R
C2 C 0.7498(3) 0.8891(3) 0.4819(11) 0.0171(12) Uani 1 1 d .
H2 H 0.7213 0.8732 0.3618 0.021 Uiso 1 1 calc R
C3 C 0.7645(3) 0.9558(3) 0.4872(12) 0.0219(13) Uani 1 1 d .
H3 H 0.7455 0.9843 0.3734 0.026 Uiso 1 1 calc R
C8 C 0.9247(3) 0.9274(3) 1.1395(11) 0.0223(13) Uani 1 1 d .
N7 N 0.8766(2) 0.9606(2) 1.0180(10) 0.0208(11) Uani 1 1 d .
H7 H 0.8710 1.0012 1.0590 0.025 Uiso 1 1 calc R
C11 C 0.9702(3) 1.0346(3) 1.3081(12) 0.0253(14) Uani 1 1 d .
H11 H 0.9501 1.0580 1.1812 0.030 Uiso 1 1 calc R
C10 C 0.9630(3) 0.9662(3) 1.3224(11) 0.0200(13) Uani 1 1 d .
C12 C 0.9927(3) 0.9325(3) 1.5158(12) 0.0233(14) Uani 1 1 d .
H12 H 0.9875 0.8871 1.5275 0.028 Uiso 1 1 calc R
O11 O 0.8234(3) 0.0937(3) 0.1155(12) 0.0603(18) Uani 1 1 d .
Cl2 Cl 0.6846(5) 0.0650(5) 0.073(2) 0.070(3) Uani 0.25 1 d P

loop_
_atom_site_aniso_label
_atom_site_aniso_U_11
_atom_site_aniso_U_22
_atom_site_aniso_U_33
_atom_site_aniso_U_23
_atom_site_aniso_U_13
_atom_site_aniso_U_12
Cu1 0.0124(5) 0.0124(5) 0.0091(7) 0.000 0.000 0.000
Cl1 0.0222(9) 0.0222(9) 0.0109(13) 0.000 0.000 0.000
O9 0.036(3) 0.022(2) 0.027(3) -0.0008(19) -0.012(2) -0.0013(19)
N1 0.018(2) 0.015(2) 0.014(2) -0.0006(19) 0.001(2) -0.0024(19)
C5 0.020(3) 0.018(3) 0.016(3) 0.000(2) -0.003(2) -0.004(2)
C4 0.027(3) 0.020(3) 0.030(4) 0.001(3) -0.002(3) -0.005(3)
C6 0.016(3) 0.020(3) 0.013(3) 0.002(2) -0.001(2) -0.002(2)
C2 0.017(3) 0.019(3) 0.015(3) 0.003(2) 0.000(2) 0.001(2)
C3 0.029(3) 0.014(3) 0.023(3) 0.006(2) -0.005(3) -0.003(2)
C8 0.023(3) 0.025(3) 0.018(3) 0.003(3) -0.002(3) -0.009(2)
N7 0.026(3) 0.016(2) 0.020(3) -0.004(2) -0.003(2) 0.001(2)
C11 0.026(3) 0.026(3) 0.025(3) 0.007(3) -0.005(3) -0.007(3)
C10 0.020(3) 0.022(3) 0.018(3) 0.001(2) -0.001(2) -0.011(2)
C12 0.025(3) 0.018(3) 0.026(3) 0.005(3) -0.005(3) -0.002(3)
O11 0.044(3) 0.063(4) 0.075(5) -0.028(3) -0.014(3) -0.005(3)
Cl2 0.063(6) 0.047(5) 0.101(8) 0.031(5) -0.041(6) -0.020(4)

loop_
_atom_type_symbol
_atom_type_description
_atom_type_scat_dispersion_real
_atom_type_scat_dispersion_imag
_atom_type_scat_source
C C 0.0033 0.0016 'International Tables Vol C Tables 4.2.6.8 and 6.1.1.4'
H H 0.0000 0.0000 'International Tables Vol C Tables 4.2.6.8 and 6.1.1.4'
N N 0.0061 0.0033 'International Tables Vol C Tables 4.2.6.8 and 6.1.1.4'
O O 0.0106 0.0060 'International Tables Vol C Tables 4.2.6.8 and 6.1.1.4'
Cl Cl 0.1484 0.1585 'International Tables Vol C Tables 4.2.6.8 and 6.1.1.4'
Cu Cu 0.3201 1.2651 'International Tables Vol C Tables 4.2.6.8 and 6.1.1.4'
S S 0.1246 0.1234 'International Tables Vol C Tables 4.2.6.8 and 6.1.1.4'

loop_
_geom_angle_atom_site_label_1
_geom_angle_atom_site_label_2
_geom_angle_atom_site_label_3
_geom_angle
_geom_angle_site_symmetry_1
_geom_angle_site_symmetry_3
N1 Cu1 N1 177.8(3) . 2_665
N1 Cu1 N1 89.978(8) . 3_655
N1 Cu1 N1 89.980(9) 2_665 3_655
N1 Cu1 N1 89.977(9) . 4_565
N1 Cu1 N1 89.979(8) 2_665 4_565
N1 Cu1 N1 177.8(3) 3_655 4_565
N1 Cu1 Cl1 91.11(14) . .
N1 Cu1 Cl1 91.11(14) 2_665 .
N1 Cu1 Cl1 91.11(14) 3_655 .
N1 Cu1 Cl1 91.11(14) 4_565 .
C6 N1 C2 119.4(5) . .
C6 N1 Cu1 120.4(4) . .
C2 N1 Cu1 120.1(4) . .
C4 C5 C6 119.1(5) . .
C4 C5 N7 118.7(5) . .
C6 C5 N7 122.1(5) . .
C3 C4 C5 119.0(6) . .
C3 C4 H4 120.5 . .
C5 C4 H4 120.5 . .
N1 C6 C5 121.6(5) . .
N1 C6 H6 119.2 . .
C5 C6 H6 119.2 . .
N1 C2 C3 121.6(5) . .
N1 C2 H2 119.2 . .
C3 C2 H2 119.2 . .
C4 C3 C2 119.1(6) . .
C4 C3 H3 120.4 . .
C2 C3 H3 120.4 . .
O9 C8 N7 122.5(6) . .
O9 C8 C10 121.6(6) . .
N7 C8 C10 115.9(5) . .
C8 N7 C5 127.0(5) . .
C8 N7 H7 116.5 . .
C5 N7 H7 116.5 . .
C12 C11 C10 119.7(6) 5_778 .
C12 C11 H11 120.1 5_778 .
C10 C11 H11 120.1 . .
C12 C10 C11 119.1(6) . .
C12 C10 C8 118.0(5) . .
C11 C10 C8 122.9(6) . .
C11 C12 C10 121.2(6) 5_778 .
C11 C12 H12 119.4 5_778 .
C10 C12 H12 119.4 . .

loop_
_geom_bond_atom_site_label_1
_geom_bond_atom_site_label_2
_geom_bond_distance
_geom_bond_site_symmetry_2
Cu1 N1 2.039(5) .
Cu1 N1 2.039(5) 2_665
Cu1 N1 2.039(5) 3_655
Cu1 N1 2.039(5) 4_565
Cu1 Cl1 2.637(3) .
O9 C8 1.231(8) .
N1 C6 1.335(7) .
N1 C2 1.339(7) .
C5 C4 1.379(9) .
C5 C6 1.388(8) .
C5 N7 1.424(7) .
C4 C3 1.378(9) .
C4 H4 0.9300 .
C6 H6 0.9300 .
C2 C3 1.385(8) .
C2 H2 0.9300 .
C3 H3 0.9300 .
C8 N7 1.357(8) .
C8 C10 1.487(8) .
N7 H7 0.8600 .
C11 C12 1.388(9) 5_778
C11 C10 1.398(8) .
C11 H11 0.9300 .
C10 C12 1.389(9) .
C12 C11 1.388(9) 5_778
C12 H12 0.9300 .

loop_
_geom_hbond_atom_site_label_D
_geom_hbond_atom_site_label_H
_geom_hbond_atom_site_label_A
_geom_hbond_distance_DH
_geom_hbond_distance_HA
_geom_hbond_distance_DA
_geom_hbond_angle_DHA
_geom_hbond_site_symmetry_A
N7 H7 O11 0.86 2.13 2.957(8) 160.0 1_566

loop_
_platon_squeeze_void_nr
_platon_squeeze_void_average_x
_platon_squeeze_void_average_y
_platon_squeeze_void_average_z
_platon_squeeze_void_volume
_platon_squeeze_void_count_electrons
1 0.250 0.750 -0.067 148.5 50.8
2 0.750 0.250 -0.070 148.5 50.8
